data_9011822
loop_
_publ_author_name
'Skala, R.'
'Drabek, M.'

_publ_section_title
;
 Nickelphosphide from the Vicenice octahedrite: Rietveld crystal structure
 refinement of synthetic analogue
 Sample: P-44
;
_journal_name_full 'Mineralogical Magazine'
_journal_page_first 783
_journal_page_last 792
_journal_paper_doi 10.1180/0026461036740134
_journal_volume 67
_journal_year 2003
_chemical_compound_source Synthetic
_chemical_formula_sum 'Fe1.33 Ni1.67 P'
_chemical_name_mineral Nickelphosphide
_space_group_IT_number 82
_symmetry_space_group_name_Hall 'I -4'
_symmetry_space_group_name_H-M 'I -4'
_cell_angle_alpha 90
_cell_angle_beta 90
_cell_angle_gamma 90
_cell_length_a 9.0127
_cell_length_b 9.0127
_cell_length_c 4.4473
_cell_formula_units_Z 8
_cell_volume 361.249
_database_code_amcsd 0014567
_exptl_crystal_density_diffrn 7.475
_cod_original_formula_sum 'Ni1.67 Fe1.33 P'
_cod_database_code 9011822

loop_
_space_group_symop_operation_xyz
x,y,z
1/2+x,1/2+y,1/2+z
y,-x,-z
1/2+y,1/2-x,1/2-z
-x,-y,z
1/2-x,1/2-y,1/2+z
-y,x,-z
1/2-y,1/2+x,1/2-z

loop_
_atom_site_label
_atom_site_fract_x
_atom_site_fract_y
_atom_site_fract_z
_atom_site_occupancy
_atom_site_U_iso_or_equiv
NiMe2 0.36590 0.03020 0.97400 0.67000 0.01140
FeMe2 0.36590 0.03020 0.97400 0.33000 0.01140
NiMe3 0.16770 0.22060 0.74900 1.00000 0.00633
FeMe1 0.07950 0.10810 0.23600 1.00000 0.02913
P 0.28730 0.04820 0.48000 1.00000 0.02026

loop_
_cod_related_entry_id
_cod_related_entry_database
_cod_related_entry_code
1 AMCSD 0014567
